data_7047189
loop_
_publ_author_name
'Mizuhata, Yoshiyuki'
'Fujimori, Shiori'
'Noda, Naoya'
'Kanesato, Shuhei'
'Tokitoh, Norihiro'

_publ_section_title
;
 Generation of stannabenzenes and their monomer-dimer equilibration.
;
_journal_issue 41
_journal_name_full 'Dalton transactions (Cambridge, England : 2003)'
_journal_page_first 14436
_journal_page_last 14444
_journal_paper_doi 10.1039/c8dt02994f
_journal_volume 47
_journal_year 2018
_chemical_formula_moiety 'C72 H144 Si12 Sn2, C6 H6'
_chemical_formula_sum 'C78 H150 Si12 Sn2'
_chemical_formula_weight 1662.43
_chemical_name_common Bbt-stannabenzene_dimer
_space_group_crystal_system monoclinic
_space_group_IT_number 15
_space_group_name_Hall '-C 2yc'
_space_group_name_H-M_alt 'C 1 2/c 1'
_symmetry_space_group_name_Hall '-C 2yc'
_symmetry_space_group_name_H-M 'C 1 2/c 1'
_atom_sites_solution_hydrogens geom
_audit_creation_method SHELXL-2016/6
_audit_update_record
;
2018-05-09 deposited with the CCDC.
2018-07-31 downloaded from the CCDC.
;
_cell_angle_alpha 90
_cell_angle_beta 91.186(2)
_cell_angle_gamma 90
_cell_formula_units_Z 4
_cell_length_a 13.3256(3)
_cell_length_b 20.6165(5)
_cell_length_c 34.6290(8)
_cell_measurement_reflns_used 21456
_cell_measurement_temperature 103(2)
_cell_measurement_theta_max 28.5780
_cell_measurement_theta_min 2.1360
_cell_volume 9511.5(4)
_computing_cell_refinement
;
CrysAlisPro 1.171.38.43 (Rigaku Oxford Diffraction, 2015)'
;
_computing_data_collection CrystalClear
_computing_data_reduction
;
CrysAlisPro 1.171.38.43 (Rigaku Oxford Diffraction, 2015)'
;
_computing_molecular_graphics 'Yadokari-XG (Wakita Nemoto et al., 2011)'
_computing_publication_material
;
Yadokari-XG (Wakita,Nemoto et al., 2011)
;
_computing_structure_refinement 'SHELXL-2016/6 (Sheldrick, 2016)'
_computing_structure_solution SHELXT
_diffrn_ambient_temperature 103(2)
_diffrn_measured_fraction_theta_full 0.985
_diffrn_measured_fraction_theta_max 0.985
_diffrn_measurement_device_type 'Rigaku Saturn'
_diffrn_measurement_method \w
_diffrn_radiation_type MoK\a
_diffrn_radiation_wavelength 0.71073
_diffrn_reflns_av_R_equivalents 0.0351
_diffrn_reflns_av_unetI/netI 0.0218
_diffrn_reflns_Laue_measured_fraction_full 0.985
_diffrn_reflns_Laue_measured_fraction_max 0.985
_diffrn_reflns_limit_h_max 15
_diffrn_reflns_limit_h_min -15
_diffrn_reflns_limit_k_max 24
_diffrn_reflns_limit_k_min -24
_diffrn_reflns_limit_l_max 41
_diffrn_reflns_limit_l_min -41
_diffrn_reflns_number 42017
_diffrn_reflns_point_group_measured_fraction_full 0.985
_diffrn_reflns_point_group_measured_fraction_max 0.985
_diffrn_reflns_theta_full 25.242
_diffrn_reflns_theta_max 25.248
_diffrn_reflns_theta_min 2.513
_diffrn_source 'fine-focus sealed tube'
_exptl_absorpt_coefficient_mu 0.712
_exptl_absorpt_correction_T_max 1.00000
_exptl_absorpt_correction_T_min 0.89137
_exptl_absorpt_correction_type multi-scan
_exptl_absorpt_process_details
;
CrysAlisPro 1.171.38.43 (Rigaku Oxford Diffraction, 2015)
Empirical absorption correction using spherical harmonics,
 implemented in SCALE3 ABSPACK scaling algorithm.
;
_exptl_crystal_colour colorless
_exptl_crystal_density_diffrn 1.161
_exptl_crystal_density_method 'not measured'
_exptl_crystal_description prism
_exptl_crystal_F_000 3544
_exptl_crystal_recrystallization_method 'Re-crystallisation from solvent: benzene'
_exptl_crystal_size_max 0.240
_exptl_crystal_size_mid 0.110
_exptl_crystal_size_min 0.040
_refine_diff_density_max 0.632
_refine_diff_density_min -0.854
_refine_diff_density_rms 0.078
_refine_ls_extinction_coef 0.00082(17)
_refine_ls_extinction_expression Fc^*^=kFc[1+0.001xFc^2^\l^3^/sin(2\q)]^-1/4^
_refine_ls_extinction_method 'SHELXL-2016/6 (Sheldrick 2016)'
_refine_ls_goodness_of_fit_ref 1.430
_refine_ls_hydrogen_treatment constr
_refine_ls_matrix_type full
_refine_ls_number_parameters 617
_refine_ls_number_reflns 8478
_refine_ls_number_restraints 6
_refine_ls_restrained_S_all 1.430
_refine_ls_R_factor_all 0.0772
_refine_ls_R_factor_gt 0.0741
_refine_ls_shift/su_max 0.001
_refine_ls_shift/su_mean 0.000
_refine_ls_structure_factor_coef Fsqd
_refine_ls_weighting_details 'w=1/[\s^2^(Fo^2^)+71.3795P] where P=(Fo^2^+2Fc^2^)/3'
_refine_ls_weighting_scheme calc
_refine_ls_wR_factor_gt 0.1532
_refine_ls_wR_factor_ref 0.1543
_reflns_Friedel_coverage 0.000
_reflns_number_gt 8101
_reflns_number_total 8478
_reflns_threshold_expression 'I > 2\s(I)'
_cod_data_source_file c8dt02994f2.cif
_cod_data_source_block Snbz_dimer
_cod_depositor_comments 'Adding full bibliography for 7047189--7047190.cif.'
_cod_database_code 7047189
_shelx_shelxl_version_number 2016/6
_shelx_space_group_comment
;
The symmetry employed for this shelxl refinement is uniquely defined
by the following loop, which should always be used as a source of
symmetry information in preference to the above space-group names.
They are only intended as comments.
;
_shelx_estimated_absorpt_t_min 0.848
_shelx_estimated_absorpt_t_max 0.972

loop_
_space_group_symop_operation_xyz
'x, y, z'
'-x, y, -z+1/2'
'x+1/2, y+1/2, z'
'-x+1/2, y+1/2, -z+1/2'
'-x, -y, -z'
'x, -y, z-1/2'
'-x+1/2, -y+1/2, -z'
'x+1/2, -y+1/2, z-1/2'

loop_
_atom_site_label
_atom_site_type_symbol
_atom_site_fract_x
_atom_site_fract_y
_atom_site_fract_z
_atom_site_U_iso_or_equiv
_atom_site_adp_type
_atom_site_occupancy
_atom_site_site_symmetry_order
_atom_site_calc_flag
_atom_site_refinement_flags_posn
_atom_site_refinement_flags_adp
_atom_site_refinement_flags_occupancy
_atom_site_disorder_assembly
_atom_site_disorder_group
Sn1 Sn 0.49301(6) 0.53234(4) 0.80378(2) 0.0197(2) Uani 0.5 1 d . . P A -1
C1 C 0.5926(8) 0.4511(5) 0.8108(4) 0.033(2) Uani 0.5 1 d . . P A -1
C2 C 0.6710(9) 0.4495(5) 0.7881(3) 0.041(3) Uani 0.5 1 d . . P A -1
H2 H 0.705601 0.409238 0.787250 0.049 Uiso 0.5 1 calc R U P A -1
C3 C 0.7127(8) 0.5019(6) 0.7635(3) 0.040(3) Uani 0.5 1 d . . P A -1
H3 H 0.779325 0.495705 0.755018 0.047 Uiso 0.5 1 calc R U P A -1
C4 C 0.6671(12) 0.5571(9) 0.7520(5) 0.031(4) Uani 0.5 1 d . U P A -1
H4 H 0.709657 0.587385 0.739744 0.037 Uiso 0.5 1 calc R U P A -1
C5 C 0.5642(7) 0.5778(5) 0.7553(3) 0.025(2) Uani 0.5 1 d . . P A -1
H5 H 0.563897 0.625816 0.759577 0.029 Uiso 0.5 1 calc R U P A -1
Sn2 Sn 0.47119(6) 0.55650(4) 0.70278(2) 0.0211(2) Uani 0.5 1 d . . P A -1
C6 C 0.4405(8) 0.4547(4) 0.7114(3) 0.025(2) Uani 0.5 1 d . . P A -1
C7 C 0.3942(7) 0.4447(5) 0.7447(3) 0.029(2) Uani 0.5 1 d . . P A -1
H7 H 0.384178 0.400407 0.751187 0.035 Uiso 0.5 1 calc R U P A -1
C8 C 0.3560(7) 0.4920(5) 0.7732(3) 0.026(2) Uani 0.5 1 d . . P A -1
H8 H 0.312061 0.469547 0.792048 0.031 Uiso 0.5 1 calc R U P A -1
C9 C 0.3049(10) 0.5503(7) 0.7577(4) 0.025(3) Uani 0.5 1 d . . P A -1
H9 H 0.245078 0.563155 0.770016 0.030 Uiso 0.5 1 calc R U P A -1
C10 C 0.3334(7) 0.5862(6) 0.7286(3) 0.027(2) Uani 0.5 1 d . . P A -1
H10 H 0.296003 0.622689 0.719714 0.032 Uiso 0.5 1 calc R U P A -1
C11 C 0.5677(13) 0.3938(8) 0.8368(7) 0.050(5) Uani 0.5 1 d . . P A -1
C12 C 0.6622(9) 0.3728(6) 0.8614(4) 0.044(3) Uani 0.5 1 d . . P A -1
H12 H 0.715866 0.359666 0.844137 0.067 Uiso 0.5 1 calc R U P A -1
H12A H 0.644613 0.336373 0.878093 0.067 Uiso 0.5 1 calc R U P A -1
H12B H 0.685187 0.409413 0.877347 0.067 Uiso 0.5 1 calc R U P A -1
C13 C 0.4852(10) 0.4097(7) 0.8639(5) 0.069(5) Uani 0.5 1 d . . P A -1
H13 H 0.505531 0.446500 0.880217 0.104 Uiso 0.5 1 calc R U P A -1
H13A H 0.471854 0.371992 0.880279 0.104 Uiso 0.5 1 calc R U P A -1
H13B H 0.424309 0.421016 0.849090 0.104 Uiso 0.5 1 calc R U P A -1
C14 C 0.533(2) 0.3344(13) 0.8140(7) 0.061(7) Uani 0.5 1 d . . P A -1
H14 H 0.513723 0.300044 0.831904 0.091 Uiso 0.5 1 calc R U P A -1
H14A H 0.588008 0.318945 0.797966 0.091 Uiso 0.5 1 calc R U P A -1
H14B H 0.475409 0.345976 0.797385 0.091 Uiso 0.5 1 calc R U P A -1
C15 C 0.4755(9) 0.4015(5) 0.6848(4) 0.037(3) Uani 0.5 1 d . . P A -1
C16 C 0.5888(8) 0.4019(5) 0.6829(4) 0.042(3) Uani 0.5 1 d . . P A -1
H16 H 0.611771 0.445492 0.675935 0.064 Uiso 0.5 1 calc R U P A -1
H16A H 0.610358 0.370820 0.663312 0.064 Uiso 0.5 1 calc R U P A -1
H16B H 0.617715 0.389798 0.708092 0.064 Uiso 0.5 1 calc R U P A -1
C17 C 0.438(2) 0.3327(13) 0.6999(8) 0.046(5) Uani 0.5 1 d . . P A -1
H17 H 0.457516 0.298767 0.681793 0.070 Uiso 0.5 1 calc R U P A -1
H17A H 0.364404 0.333272 0.701797 0.070 Uiso 0.5 1 calc R U P A -1
H17B H 0.467898 0.323929 0.725411 0.070 Uiso 0.5 1 calc R U P A -1
C18 C 0.4287(14) 0.4123(9) 0.6447(5) 0.045(4) Uani 0.5 1 d . . P A -1
H18 H 0.448863 0.377209 0.627459 0.067 Uiso 0.5 1 calc R U P A -1
H18A H 0.451701 0.453930 0.634423 0.067 Uiso 0.5 1 calc R U P A -1
H18B H 0.355367 0.412875 0.646486 0.067 Uiso 0.5 1 calc R U P A -1
C19 C 0.4851(4) 0.5965(2) 0.85454(13) 0.0315(12) Uani 1 1 d . . . . .
C20 C 0.3905(4) 0.6019(2) 0.87143(15) 0.0314(12) Uani 1 1 d . . . . .
C21 C 0.3813(4) 0.6356(2) 0.90603(15) 0.0290(11) Uani 1 1 d . . . . .
H21 H 0.317701 0.636005 0.917931 0.035 Uiso 1 1 calc R U . . .
C22 C 0.4600(4) 0.6685(2) 0.92402(13) 0.0241(10) Uani 1 1 d . . . . .
C23 C 0.5534(4) 0.6624(2) 0.90711(14) 0.0262(10) Uani 1 1 d . . . . .
H23 H 0.609443 0.683743 0.918816 0.031 Uiso 1 1 calc R U . . .
C24 C 0.5679(4) 0.6260(2) 0.87332(14) 0.0279(11) Uani 1 1 d . . . . .
C25 C 0.2933(4) 0.5759(3) 0.85365(17) 0.0408(14) Uani 1 1 d . . . . .
H25 H 0.310822 0.549801 0.830401 0.049 Uiso 1 1 calc R U . B .
C26 C 0.4413(4) 0.7095(2) 0.95902(14) 0.0289(11) Uani 1 1 d . . . . .
H26 H 0.368135 0.702637 0.963512 0.035 Uiso 1 1 calc R U . . .
C27 C 0.6756(4) 0.6228(3) 0.85960(17) 0.0399(14) Uani 1 1 d . . . . .
H27 H 0.669509 0.592605 0.837046 0.048 Uiso 1 1 calc R U . C .
Si1 Si 0.2136(6) 0.5159(5) 0.8905(2) 0.0360(15) Uani 0.5 1 d . . P B -1
Si2 Si 0.21499(12) 0.64827(8) 0.83644(5) 0.0409(4) Uani 1 1 d . . . . .
Si3 Si 0.50236(11) 0.67620(8) 1.00432(4) 0.0326(4) Uani 1 1 d . . . . .
Si4 Si 0.44942(11) 0.80030(7) 0.94952(4) 0.0343(4) Uani 1 1 d . . . . .
Si5 Si 0.76371(11) 0.57676(8) 0.89337(5) 0.0423(4) Uani 1 1 d . . . . .
Si6 Si 0.7052(4) 0.7023(3) 0.83553(15) 0.0346(12) Uani 0.5 1 d . . P C -1
Si7 Si 0.2651(4) 0.7073(3) 0.65221(16) 0.0347(11) Uani 0.5 1 d . . P D -1
Si8 Si 0.7643(6) 0.5117(4) 0.6207(2) 0.0324(13) Uani 0.5 1 d . . P E -1
C28 C 0.2972(13) 0.4798(10) 0.9273(6) 0.058(5) Uani 0.5 1 d . . P B -1
H28 H 0.259691 0.448168 0.942459 0.087 Uiso 0.5 1 calc R U P B -1
H28A H 0.323510 0.513885 0.944418 0.087 Uiso 0.5 1 calc R U P B -1
H28B H 0.353021 0.457939 0.914697 0.087 Uiso 0.5 1 calc R U P B -1
C29 C 0.161(2) 0.4484(13) 0.8580(7) 0.042(5) Uani 0.5 1 d . . P B -1
H29 H 0.118222 0.467517 0.837492 0.064 Uiso 0.5 1 calc R U P B -1
H29A H 0.120310 0.418637 0.873400 0.064 Uiso 0.5 1 calc R U P B -1
H29B H 0.215938 0.424493 0.846413 0.064 Uiso 0.5 1 calc R U P B -1
C30 C 0.114(3) 0.555(2) 0.9173(8) 0.059(3) Uani 0.5 1 d . . P B -1
H30 H 0.071497 0.521868 0.929100 0.088 Uiso 0.5 1 calc R U P B -1
H30A H 0.072625 0.581631 0.899620 0.088 Uiso 0.5 1 calc R U P B -1
H30B H 0.143251 0.582695 0.937559 0.088 Uiso 0.5 1 calc R U P B -1
C31 C 0.1033(5) 0.6199(4) 0.8071(2) 0.064(2) Uani 1 1 d . . . . .
H31 H 0.072883 0.656856 0.793487 0.096 Uiso 1 1 calc R U . . .
H31A H 0.053979 0.600503 0.824275 0.096 Uiso 1 1 calc R U . . .
H31B H 0.124735 0.587469 0.788308 0.096 Uiso 1 1 calc R U . . .
C32 C 0.1652(5) 0.6997(3) 0.87625(19) 0.0527(17) Uani 1 1 d . . . . .
H32 H 0.122078 0.733770 0.865240 0.079 Uiso 1 1 calc R U . . .
H32A H 0.221363 0.719605 0.890638 0.079 Uiso 1 1 calc R U . . .
H32B H 0.126213 0.672670 0.893733 0.079 Uiso 1 1 calc R U . . .
C33 C 0.2956(4) 0.7030(3) 0.80751(17) 0.0423(14) Uani 1 1 d . . . . .
H33 H 0.346478 0.723151 0.824465 0.063 Uiso 1 1 calc R U . . .
H33A H 0.253952 0.736868 0.795411 0.063 Uiso 1 1 calc R U . . .
H33B H 0.328705 0.677839 0.787429 0.063 Uiso 1 1 calc R U . . .
C34 C 0.4625(5) 0.7245(4) 1.04685(17) 0.0531(17) Uani 1 1 d . . . . .
H34 H 0.488932 0.704424 1.070598 0.080 Uiso 1 1 calc R U . . .
H34A H 0.389041 0.725780 1.047507 0.080 Uiso 1 1 calc R U . . .
H34B H 0.488586 0.768824 1.044795 0.080 Uiso 1 1 calc R U . . .
C35 C 0.4591(5) 0.5909(3) 1.00963(17) 0.0480(15) Uani 1 1 d . . . . .
H35 H 0.487573 0.572503 1.033541 0.072 Uiso 1 1 calc R U . . .
H35A H 0.481233 0.565259 0.987543 0.072 Uiso 1 1 calc R U . . .
H35B H 0.385646 0.589959 1.010595 0.072 Uiso 1 1 calc R U . . .
C36 C 0.6427(4) 0.6778(3) 1.00396(17) 0.0423(14) Uani 1 1 d . . . . .
H36 H 0.666569 0.649156 0.983505 0.063 Uiso 1 1 calc R U . . .
H36A H 0.669440 0.662883 1.029000 0.063 Uiso 1 1 calc R U . . .
H36B H 0.665706 0.722174 0.999177 0.063 Uiso 1 1 calc R U . . .
C37 C 0.5731(5) 0.8364(3) 0.96419(19) 0.0477(15) Uani 1 1 d . . . . .
H37 H 0.575169 0.881968 0.956106 0.072 Uiso 1 1 calc R U . . .
H37A H 0.627280 0.812472 0.951842 0.072 Uiso 1 1 calc R U . . .
H37B H 0.581812 0.833827 0.992322 0.072 Uiso 1 1 calc R U . . .
C38 C 0.3486(5) 0.8411(4) 0.9774(2) 0.0618(19) Uani 1 1 d . . . . .
H38 H 0.282864 0.824673 0.968780 0.093 Uiso 1 1 calc R U . . .
H38A H 0.351510 0.888062 0.973064 0.093 Uiso 1 1 calc R U . . .
H38B H 0.358519 0.832062 1.005008 0.093 Uiso 1 1 calc R U . . .
C39 C 0.4263(5) 0.8167(3) 0.89712(17) 0.0458(15) Uani 1 1 d . . . . .
H39 H 0.425407 0.863659 0.892666 0.069 Uiso 1 1 calc R U . . .
H39A H 0.361496 0.798143 0.889046 0.069 Uiso 1 1 calc R U . . .
H39B H 0.479840 0.796974 0.882102 0.069 Uiso 1 1 calc R U . . .
C40 C 0.8489(5) 0.6295(4) 0.9234(2) 0.063(2) Uani 1 1 d . . . . .
H40 H 0.895000 0.652686 0.906610 0.094 Uiso 1 1 calc R U . . .
H40A H 0.887416 0.602553 0.941711 0.094 Uiso 1 1 calc R U . . .
H40B H 0.808713 0.660918 0.937697 0.094 Uiso 1 1 calc R U . . .
C41 C 0.8447(4) 0.5244(3) 0.8631(2) 0.0497(16) Uani 1 1 d . . . . .
H41 H 0.802383 0.495003 0.847605 0.074 Uiso 1 1 calc R U . . .
H41A H 0.889957 0.499003 0.879844 0.074 Uiso 1 1 calc R U . . .
H41B H 0.884202 0.551701 0.845939 0.074 Uiso 1 1 calc R U . . .
C42 C 0.6922(4) 0.5251(3) 0.92713(19) 0.0472(15) Uani 1 1 d . . . . .
H42 H 0.738638 0.496268 0.941204 0.071 Uiso 1 1 calc R U . . .
H42A H 0.643141 0.499003 0.912457 0.071 Uiso 1 1 calc R U . . .
H42B H 0.657122 0.552667 0.945523 0.071 Uiso 1 1 calc R U . . .
C43 C 0.8197(11) 0.6893(7) 0.8059(5) 0.049(4) Uani 0.5 1 d . . P C -1
H43 H 0.804469 0.657745 0.785379 0.074 Uiso 0.5 1 calc R U P C -1
H43A H 0.874424 0.672740 0.822428 0.074 Uiso 0.5 1 calc R U P C -1
H43B H 0.839877 0.730493 0.794281 0.074 Uiso 0.5 1 calc R U P C -1
C44 C 0.735(2) 0.7682(14) 0.8727(6) 0.052(5) Uani 0.5 1 d . . P C -1
H44 H 0.789245 0.753531 0.890050 0.078 Uiso 0.5 1 calc R U P C -1
H44A H 0.674878 0.777154 0.887770 0.078 Uiso 0.5 1 calc R U P C -1
H44B H 0.755489 0.807856 0.859433 0.078 Uiso 0.5 1 calc R U P C -1
C45 C 0.6008(13) 0.7386(11) 0.8053(6) 0.045(4) Uani 0.5 1 d . . P C -1
H45 H 0.537353 0.734421 0.818961 0.068 Uiso 0.5 1 calc R U P C -1
H45A H 0.595632 0.715787 0.780568 0.068 Uiso 0.5 1 calc R U P C -1
H45B H 0.614869 0.784608 0.800775 0.068 Uiso 0.5 1 calc R U P C -1
C46 C 0.3562(11) 0.7429(10) 0.6870(5) 0.038(4) Uani 0.5 1 d . . P D -1
H46 H 0.359772 0.716004 0.710329 0.057 Uiso 0.5 1 calc R U P D -1
H46A H 0.334826 0.786803 0.693792 0.057 Uiso 0.5 1 calc R U P D -1
H46B H 0.422571 0.744682 0.675326 0.057 Uiso 0.5 1 calc R U P D -1
C47 C 0.1402(10) 0.6939(7) 0.6767(4) 0.045(3) Uani 0.5 1 d . . P D -1
H47 H 0.122936 0.732673 0.691563 0.067 Uiso 0.5 1 calc R U P D -1
H47A H 0.145737 0.656566 0.694141 0.067 Uiso 0.5 1 calc R U P D -1
H47B H 0.087776 0.685651 0.657092 0.067 Uiso 0.5 1 calc R U P D -1
C48 C 0.244(2) 0.7640(13) 0.6123(7) 0.050(5) Uani 0.5 1 d . . P D -1
H48 H 0.308884 0.776751 0.601711 0.076 Uiso 0.5 1 calc R U P D -1
H48A H 0.209370 0.802575 0.621740 0.076 Uiso 0.5 1 calc R U P D -1
H48B H 0.203066 0.743109 0.592085 0.076 Uiso 0.5 1 calc R U P D -1
C49 C 0.6726(12) 0.4670(9) 0.5887(4) 0.040(3) Uani 0.5 1 d . . P E -1
H49 H 0.638987 0.497716 0.571119 0.060 Uiso 0.5 1 calc R U P E -1
H49A H 0.622535 0.445471 0.604576 0.060 Uiso 0.5 1 calc R U P E -1
H49B H 0.708401 0.434449 0.573616 0.060 Uiso 0.5 1 calc R U P E -1
C50 C 0.866(3) 0.539(2) 0.5863(8) 0.059(3) Uani 0.5 1 d . . P E -1
H50 H 0.926228 0.551294 0.601176 0.088 Uiso 0.5 1 calc R U P E -1
H50A H 0.841571 0.576593 0.571380 0.088 Uiso 0.5 1 calc R U P E -1
H50B H 0.881640 0.503594 0.568650 0.088 Uiso 0.5 1 calc R U P E -1
C51 C 0.835(2) 0.4596(15) 0.6546(8) 0.049(6) Uani 0.5 1 d . . P E -1
H51 H 0.794177 0.450787 0.677192 0.074 Uiso 0.5 1 calc R U P E -1
H51A H 0.897039 0.481661 0.662788 0.074 Uiso 0.5 1 calc R U P E -1
H51B H 0.851559 0.418698 0.641824 0.074 Uiso 0.5 1 calc R U P E -1
C52 C 0.4409(11) 0.8582(5) 0.7619(6) 0.084(8) Uani 0.5 1 d G . P F -1
H52 H 0.416615 0.818094 0.771472 0.101 Uiso 0.5 1 calc R U P F -1
C53 C 0.4043(10) 0.9163(8) 0.7764(5) 0.094(9) Uani 0.5 1 d G . P F -1
H53 H 0.354981 0.915873 0.795782 0.112 Uiso 0.5 1 calc R U P F -1
C54 C 0.4399(9) 0.9750(5) 0.7624(5) 0.071(6) Uani 0.5 1 d G . P F -1
H54 H 0.414871 1.014675 0.772277 0.085 Uiso 0.5 1 calc R U P F -1
C55 C 0.5121(8) 0.9756(4) 0.7340(5) 0.058(5) Uani 0.5 1 d G . P F -1
H55 H 0.536397 1.015699 0.724462 0.069 Uiso 0.5 1 calc R U P F -1
C56 C 0.5487(8) 0.9175(7) 0.7196(5) 0.069(6) Uani 0.5 1 d G . P F -1
H56 H 0.598032 0.917920 0.700151 0.082 Uiso 0.5 1 calc R U P F -1
C57 C 0.5131(11) 0.8588(4) 0.7335(6) 0.064(6) Uani 0.5 1 d G . P F -1
H57 H 0.538142 0.819117 0.723656 0.076 Uiso 0.5 1 calc R U P F -1

loop_
_atom_site_aniso_label
_atom_site_aniso_U_11
_atom_site_aniso_U_22
_atom_site_aniso_U_33
_atom_site_aniso_U_23
_atom_site_aniso_U_13
_atom_site_aniso_U_12
Sn1 0.0158(4) 0.0169(4) 0.0261(4) 0.0008(3) -0.0025(3) -0.0030(3)
C1 0.025(6) 0.028(6) 0.045(7) 0.001(5) -0.014(5) 0.002(4)
C2 0.043(7) 0.027(6) 0.052(7) -0.005(5) -0.017(6) 0.014(5)
C3 0.023(6) 0.062(8) 0.033(6) -0.009(6) 0.003(4) 0.013(5)
C4 0.030(6) 0.035(5) 0.027(6) -0.012(4) -0.001(4) -0.004(4)
C5 0.022(5) 0.023(5) 0.029(5) -0.001(4) -0.002(4) -0.007(4)
Sn2 0.0185(4) 0.0225(4) 0.0224(4) -0.0027(3) -0.0016(3) -0.0002(3)
C6 0.024(5) 0.011(5) 0.040(6) -0.006(4) -0.007(5) 0.004(4)
C7 0.029(5) 0.014(5) 0.043(6) 0.000(4) -0.010(4) -0.006(4)
C8 0.022(5) 0.023(5) 0.034(5) -0.002(4) -0.002(4) -0.007(4)
C9 0.007(6) 0.044(8) 0.024(7) 0.006(6) -0.001(5) -0.006(5)
C10 0.012(5) 0.041(6) 0.027(5) -0.002(5) 0.003(4) 0.011(4)
C11 0.041(8) 0.022(8) 0.086(15) 0.012(9) -0.024(11) -0.005(6)
C12 0.040(7) 0.028(6) 0.065(8) 0.011(5) -0.016(6) 0.009(5)
C13 0.045(9) 0.053(9) 0.110(13) 0.055(9) -0.008(8) -0.017(7)
C14 0.067(17) 0.024(8) 0.090(19) 0.011(12) -0.041(13) 0.001(10)
C15 0.034(6) 0.032(6) 0.046(7) -0.010(5) -0.014(6) -0.007(5)
C16 0.040(7) 0.025(6) 0.062(8) -0.021(5) -0.003(6) 0.003(5)
C17 0.058(12) 0.019(7) 0.062(13) -0.021(9) -0.001(8) 0.006(8)
C18 0.044(9) 0.046(11) 0.045(9) -0.025(7) -0.007(8) -0.004(8)
C19 0.047(3) 0.027(3) 0.020(2) -0.002(2) -0.008(2) 0.010(2)
C20 0.030(3) 0.025(3) 0.038(3) 0.001(2) -0.014(2) 0.005(2)
C21 0.023(3) 0.028(3) 0.036(3) 0.008(2) -0.003(2) 0.002(2)
C22 0.027(3) 0.022(2) 0.023(2) 0.0069(19) -0.0014(19) 0.0013(19)
C23 0.027(3) 0.023(2) 0.029(2) 0.005(2) -0.003(2) -0.0041(19)
C24 0.034(3) 0.024(3) 0.026(2) 0.009(2) 0.006(2) 0.003(2)
C25 0.040(3) 0.033(3) 0.048(3) 0.000(3) -0.022(3) 0.005(2)
C26 0.025(3) 0.033(3) 0.028(3) -0.001(2) 0.004(2) 0.000(2)
C27 0.044(3) 0.028(3) 0.048(3) 0.006(2) 0.026(3) 0.002(2)
Si1 0.023(3) 0.049(3) 0.035(4) -0.001(3) 0.000(2) -0.005(2)
Si2 0.0299(8) 0.0392(9) 0.0528(10) 0.0018(7) -0.0163(7) 0.0061(7)
Si3 0.0352(8) 0.0390(8) 0.0238(7) 0.0001(6) 0.0023(6) -0.0048(6)
Si4 0.0325(8) 0.0308(8) 0.0395(8) -0.0047(6) -0.0025(6) 0.0031(6)
Si5 0.0246(8) 0.0410(9) 0.0616(11) -0.0082(8) 0.0107(7) -0.0021(7)
Si6 0.034(3) 0.032(2) 0.038(3) -0.007(2) 0.0094(19) -0.017(2)
Si7 0.030(3) 0.033(2) 0.041(3) 0.003(2) 0.0074(19) 0.014(2)
Si8 0.028(3) 0.036(2) 0.033(4) -0.003(3) 0.000(2) 0.000(2)
C28 0.036(10) 0.069(12) 0.069(13) 0.031(10) -0.001(8) -0.013(8)
C29 0.043(9) 0.030(11) 0.055(15) 0.013(9) 0.003(10) -0.008(7)
C30 0.078(14) 0.046(19) 0.051(6) 0.004(6) -0.002(7) -0.001(6)
C31 0.042(4) 0.069(5) 0.080(5) 0.012(4) -0.036(4) -0.002(3)
C32 0.040(4) 0.066(4) 0.052(4) 0.006(3) -0.003(3) 0.015(3)
C33 0.043(3) 0.035(3) 0.048(3) -0.006(3) -0.010(3) 0.015(3)
C34 0.056(4) 0.071(5) 0.033(3) -0.009(3) 0.005(3) -0.007(3)
C35 0.053(4) 0.052(4) 0.038(3) 0.011(3) 0.001(3) -0.012(3)
C36 0.037(3) 0.051(4) 0.038(3) 0.005(3) -0.008(2) -0.004(3)
C37 0.052(4) 0.037(3) 0.054(4) -0.002(3) -0.012(3) -0.011(3)
C38 0.054(4) 0.053(4) 0.079(5) -0.012(4) 0.005(4) 0.015(3)
C39 0.056(4) 0.031(3) 0.050(4) 0.004(3) -0.014(3) 0.002(3)
C40 0.036(4) 0.058(4) 0.095(6) -0.032(4) 0.012(3) -0.010(3)
C41 0.026(3) 0.052(4) 0.072(4) -0.014(3) 0.006(3) 0.003(3)
C42 0.035(3) 0.048(4) 0.058(4) 0.004(3) -0.003(3) 0.005(3)
C43 0.039(9) 0.047(8) 0.062(10) -0.003(7) 0.012(7) -0.019(7)
C44 0.048(14) 0.048(10) 0.059(15) 0.016(11) 0.002(10) -0.009(9)
C45 0.049(12) 0.039(8) 0.047(9) 0.015(7) -0.001(9) 0.005(10)
C46 0.036(10) 0.031(7) 0.047(10) -0.007(7) 0.011(8) -0.005(8)
C47 0.029(8) 0.055(9) 0.051(9) 0.001(7) 0.013(6) 0.019(6)
C48 0.042(12) 0.035(9) 0.074(17) -0.006(11) -0.002(11) 0.009(7)
C49 0.032(9) 0.043(8) 0.045(9) -0.012(7) -0.001(6) 0.003(6)
C50 0.078(14) 0.046(19) 0.051(6) 0.004(6) -0.002(7) -0.001(6)
C51 0.044(11) 0.038(11) 0.065(16) -0.023(10) -0.020(11) 0.023(8)
C52 0.11(2) 0.071(13) 0.071(14) 0.009(10) -0.006(14) -0.037(13)
C53 0.13(2) 0.087(16) 0.058(11) -0.019(10) -0.018(13) -0.057(17)
C54 0.113(19) 0.046(9) 0.053(10) -0.012(7) -0.034(12) -0.021(10)
C55 0.047(10) 0.054(9) 0.072(11) 0.020(7) -0.023(10) 0.013(7)
C56 0.053(11) 0.073(13) 0.080(13) 0.037(10) -0.016(9) 0.005(9)
C57 0.062(14) 0.041(9) 0.088(13) 0.003(8) -0.015(12) 0.004(7)

loop_
_atom_type_symbol
_atom_type_description
_atom_type_scat_dispersion_real
_atom_type_scat_dispersion_imag
_atom_type_scat_source
C C 0.0033 0.0016 'International Tables Vol C Tables 4.2.6.8 and 6.1.1.4'
H H 0.0000 0.0000 'International Tables Vol C Tables 4.2.6.8 and 6.1.1.4'
Si Si 0.0817 0.0704 'International Tables Vol C Tables 4.2.6.8 and 6.1.1.4'
Sn Sn -0.6537 1.4246 'International Tables Vol C Tables 4.2.6.8 and 6.1.1.4'

loop_
_geom_angle_atom_site_label_1
_geom_angle_atom_site_label_2
_geom_angle_atom_site_label_3
_geom_angle
C1 Sn1 C5 98.4(4)
C1 Sn1 C19 114.6(4)
C5 Sn1 C19 112.8(3)
C1 Sn1 C8 105.0(4)
C5 Sn1 C8 99.2(3)
C19 Sn1 C8 123.1(3)
C2 C1 C11 121.1(12)
C2 C1 Sn1 116.5(9)
C11 C1 Sn1 122.0(10)
C1 C2 C3 129.1(10)
C4 C3 C2 127.6(11)
C3 C4 C5 130.6(14)
C4 C5 Sn1 111.5(9)
C4 C5 Sn2 113.0(9)
Sn1 C5 Sn2 107.6(4)
C10 Sn2 C6 93.1(4)
C10 Sn2 C5 94.0(4)
C6 Sn2 C5 100.5(4)
C7 C6 C15 124.6(9)
C7 C6 Sn2 111.3(7)
C15 C6 Sn2 123.9(8)
C6 C7 C8 130.0(9)
C9 C8 C7 117.1(9)
C9 C8 Sn1 103.5(7)
C7 C8 Sn1 105.6(6)
C10 C9 C8 126.8(12)
C9 C10 Sn2 115.0(9)
C13 C11 C14 106.5(15)
C13 C11 C1 111.8(12)
C14 C11 C1 112.6(17)
C13 C11 C12 108.1(16)
C14 C11 C12 107.0(15)
C1 C11 C12 110.6(12)
C16 C15 C6 110.0(10)
C16 C15 C18 110.4(12)
C6 C15 C18 108.8(11)
C16 C15 C17 110.0(14)
C6 C15 C17 109.9(11)
C18 C15 C17 107.6(15)
C20 C19 C24 118.3(4)
C20 C19 Sn1 116.0(4)
C24 C19 Sn1 125.3(4)
C21 C20 C19 119.6(5)
C21 C20 C25 115.7(5)
C19 C20 C25 124.6(5)
C22 C21 C20 123.5(5)
C21 C22 C23 116.2(4)
C21 C22 C26 120.1(4)
C23 C22 C26 123.7(4)
C22 C23 C24 122.5(5)
C23 C24 C19 119.7(5)
C23 C24 C27 115.5(5)
C19 C24 C27 124.9(5)
C20 C25 Si2 107.9(4)
C20 C25 Si1 113.7(4)
Si2 C25 Si1 111.9(4)
C22 C26 Si3 113.0(3)
C22 C26 Si4 113.8(3)
Si3 C26 Si4 118.5(3)
C24 C27 Si6 107.9(4)
C24 C27 Si5 113.9(4)
Si6 C27 Si5 125.1(4)
C30 Si1 C28 105.4(11)
C30 Si1 C29 110.8(18)
C28 Si1 C29 109.0(11)
C30 Si1 C25 115.8(18)
C28 Si1 C25 110.9(7)
C29 Si1 C25 104.9(7)
C33 Si2 C32 105.6(3)
C33 Si2 C31 110.9(3)
C32 Si2 C31 106.6(3)
C33 Si2 C25 108.9(3)
C32 Si2 C25 114.4(3)
C31 Si2 C25 110.3(3)
C35 Si3 C34 109.5(3)
C35 Si3 C36 109.2(3)
C34 Si3 C36 107.3(3)
C35 Si3 C26 107.3(3)
C34 Si3 C26 109.8(3)
C36 Si3 C26 113.8(2)
C39 Si4 C37 108.6(3)
C39 Si4 C38 108.3(3)
C37 Si4 C38 108.6(3)
C39 Si4 C26 109.7(2)
C37 Si4 C26 113.5(3)
C38 Si4 C26 108.0(3)
C42 Si5 C41 109.4(3)
C42 Si5 C40 107.2(3)
C41 Si5 C40 107.3(3)
C42 Si5 C27 110.8(3)
C41 Si5 C27 107.5(3)
C40 Si5 C27 114.4(3)
C43 Si6 C45 110.7(9)
C43 Si6 C27 107.3(6)
C45 Si6 C27 115.7(7)
C43 Si6 C44 108.2(11)
C45 Si6 C44 103.4(11)
C27 Si6 C44 111.3(8)
C48 Si7 C46 109.1(10)
C48 Si7 C47 108.0(11)
C46 Si7 C47 109.6(8)
C51 Si8 C49 114.2(11)
C51 Si8 C50 102.2(17)
C49 Si8 C50 103.8(10)
C53 C52 C57 120.0
C54 C53 C52 120.0
C53 C54 C55 120.0
C56 C55 C54 120.0
C55 C56 C57 120.0
C56 C57 C52 120.0

loop_
_geom_bond_atom_site_label_1
_geom_bond_atom_site_label_2
_geom_bond_distance
Sn1 C1 2.148(11)
Sn1 C5 2.159(9)
Sn1 C19 2.204(5)
Sn1 C8 2.252(9)
C1 C2 1.322(17)
C1 C11 1.52(2)
C2 C3 1.490(17)
C3 C4 1.35(2)
C4 C5 1.442(18)
C5 Sn2 2.225(9)
Sn2 C10 2.149(9)
Sn2 C6 2.159(9)
C6 C7 1.335(15)
C6 C15 1.514(15)
C7 C8 1.484(14)
C8 C9 1.477(18)
C9 C10 1.311(18)
C11 C13 1.50(3)
C11 C14 1.52(3)
C11 C12 1.57(2)
C15 C16 1.513(17)
C15 C18 1.527(17)
C15 C17 1.60(3)
C19 C20 1.405(8)
C19 C24 1.408(7)
C20 C21 1.392(7)
C20 C25 1.520(7)
C21 C22 1.386(7)
C22 C23 1.392(7)
C22 C26 1.503(7)
C23 C24 1.407(7)
C24 C27 1.522(7)
C25 Si2 1.909(6)
C25 Si1 2.084(10)
C26 Si3 1.882(5)
C26 Si4 1.905(5)
C27 Si6 1.885(8)
C27 Si5 1.895(6)
Si1 C30 1.83(3)
Si1 C28 1.83(2)
Si1 C29 1.92(3)
Si2 C33 1.865(7)
Si2 C32 1.871(7)
Si2 C31 1.878(6)
Si3 C35 1.861(6)
Si3 C34 1.865(6)
Si3 C36 1.871(6)
Si4 C39 1.865(6)
Si4 C37 1.870(6)
Si4 C38 1.871(7)
Si5 C42 1.859(6)
Si5 C41 1.864(6)
Si5 C40 1.872(7)
Si6 C43 1.876(16)
Si6 C45 1.878(18)
Si6 C44 1.91(3)
Si7 C48 1.83(3)
Si7 C46 1.845(17)
Si7 C47 1.903(15)
Si8 C51 1.84(3)
Si8 C49 1.875(19)
Si8 C50 1.91(3)
C52 C53 1.3900
C52 C57 1.3900
C53 C54 1.3900
C54 C55 1.3900
C55 C56 1.3900
C56 C57 1.3900

loop_
_geom_torsion_atom_site_label_1
_geom_torsion_atom_site_label_2
_geom_torsion_atom_site_label_3
_geom_torsion_atom_site_label_4
_geom_torsion
C11 C1 C2 C3 -173.9(12)
Sn1 C1 C2 C3 13.6(16)
C1 C2 C3 C4 -17(2)
C2 C3 C4 C5 -9(3)
C3 C4 C5 Sn1 26(2)
C3 C4 C5 Sn2 -95.0(18)
C15 C6 C7 C8 -179.7(10)
Sn2 C6 C7 C8 5.4(14)
C6 C7 C8 C9 41.0(15)
C6 C7 C8 Sn1 -73.6(12)
C7 C8 C9 C10 -43.1(17)
Sn1 C8 C9 C10 72.6(14)
C8 C9 C10 Sn2 -1.6(17)
C2 C1 C11 C13 171.9(13)
Sn1 C1 C11 C13 -16.1(19)
C2 C1 C11 C14 -68(2)
Sn1 C1 C11 C14 103.7(17)
C2 C1 C11 C12 51.3(19)
Sn1 C1 C11 C12 -136.7(11)
C7 C6 C15 C16 -114.8(13)
Sn2 C6 C15 C16 59.5(13)
C7 C6 C15 C18 124.2(13)
Sn2 C6 C15 C18 -61.6(13)
C7 C6 C15 C17 7(2)
Sn2 C6 C15 C17 -179.2(14)
C24 C19 C20 C21 -0.4(7)
Sn1 C19 C20 C21 172.9(4)
C24 C19 C20 C25 176.6(5)
Sn1 C19 C20 C25 -10.1(6)
C19 C20 C21 C22 4.5(7)
C25 C20 C21 C22 -172.8(5)
C20 C21 C22 C23 -4.7(7)
C20 C21 C22 C26 173.5(5)
C21 C22 C23 C24 1.0(7)
C26 C22 C23 C24 -177.1(4)
C22 C23 C24 C19 2.8(7)
C22 C23 C24 C27 -178.0(4)
C20 C19 C24 C23 -3.0(7)
Sn1 C19 C24 C23 -175.7(3)
C20 C19 C24 C27 177.9(5)
Sn1 C19 C24 C27 5.2(7)
C21 C20 C25 Si2 68.7(5)
C19 C20 C25 Si2 -108.4(5)
C21 C20 C25 Si1 -56.0(6)
C19 C20 C25 Si1 126.9(5)
C21 C22 C26 Si3 112.9(4)
C23 C22 C26 Si3 -69.1(5)
C21 C22 C26 Si4 -108.2(4)
C23 C22 C26 Si4 69.8(5)
C23 C24 C27 Si6 -76.8(5)
C19 C24 C27 Si6 102.3(5)
C23 C24 C27 Si5 66.7(5)
C19 C24 C27 Si5 -114.1(5)
C22 C26 Si3 C35 -54.4(4)
Si4 C26 Si3 C35 168.8(3)
C22 C26 Si3 C34 -173.3(4)
Si4 C26 Si3 C34 49.9(4)
C22 C26 Si3 C36 66.5(4)
Si4 C26 Si3 C36 -70.3(4)
C24 C27 Si5 C42 17.6(5)
Si6 C27 Si5 C42 153.9(4)
C24 C27 Si5 C41 137.2(4)
Si6 C27 Si5 C41 -86.5(5)
C24 C27 Si5 C40 -103.7(5)
Si6 C27 Si5 C40 32.6(5)
C24 C27 Si6 C43 -162.9(6)
Si5 C27 Si6 C43 58.7(7)
C24 C27 Si6 C45 -38.8(9)
Si5 C27 Si6 C45 -177.2(8)
C24 C27 Si6 C44 78.9(11)
Si5 C27 Si6 C44 -59.5(11)
C57 C52 C53 C54 0.0
C52 C53 C54 C55 0.0
C53 C54 C55 C56 0.0
C54 C55 C56 C57 0.0
C55 C56 C57 C52 0.0
C53 C52 C57 C56 0.0
